data_7161189
loop_
_publ_author_name
'Vereshchak, Vladyslav'
'Fadieieva, Sofia'
'Kasianenko, Yevhen'
'Saraiev, Viacheslav'
'Shvets, Olena'
'Musatov, Vladimir'
'Shishkina, Svitlana'
'Chebanov, Valentyn'
'Tsygankov, Alexander'

_publ_section_title
;
 Synthesis of azido-modified enamides <i>via</i> C&#xe001;C isomerisation
 of functionalised Ugi adducts.
;
_journal_issue 20
_journal_name_full 'Organic &amp; biomolecular chemistry'
_journal_page_first 4264
_journal_page_last 4272
_journal_paper_doi 10.1039/d6ob00513f
_journal_volume 24
_journal_year 2026
_chemical_formula_moiety 'C23 H24 F3 N5 O2'
_chemical_formula_sum 'C23 H24 F3 N5 O2'
_chemical_formula_weight 459.47
_space_group_crystal_system monoclinic
_space_group_IT_number 14
_space_group_name_Hall '-P 2ybc'
_space_group_name_H-M_alt 'P 1 21/c 1'
_atom_sites_solution_hydrogens mixed
_atom_sites_solution_primary dual
_audit_creation_date 2025-03-26
_audit_creation_method
;
Olex2 1.5
(compiled 2025.03.04 svn.red2d20d0 for OlexSys, GUI svn.r7181)
;
_audit_update_record
;
2026-03-15 deposited with the CCDC.	2026-05-04 downloaded from the CCDC.
;
_cell_angle_alpha 90
_cell_angle_beta 91.011(2)
_cell_angle_gamma 90
_cell_formula_units_Z 4
_cell_length_a 13.0756(9)
_cell_length_b 9.4088(7)
_cell_length_c 18.7599(13)
_cell_measurement_reflns_used 4095
_cell_measurement_temperature 173(2)
_cell_measurement_theta_max 22.57
_cell_measurement_theta_min 2.42
_cell_volume 2307.6(3)
_computing_molecular_graphics 'Olex2 1.5 (Dolomanov et al., 2009)'
_computing_publication_material 'Olex2 1.5 (Dolomanov et al., 2009)'
_computing_structure_refinement 'SHELXL 2016/6 (Sheldrick, 2015)'
_computing_structure_solution 'SHELXT 2014/5 (Sheldrick, 2014)'
_diffrn_ambient_temperature 173(2)
_diffrn_measured_fraction_theta_full 1.000
_diffrn_measured_fraction_theta_max 1.000
_diffrn_measurement_device_type 'Bruker APEX-II CCD'
_diffrn_measurement_method '\f and \w scans'
_diffrn_radiation_type MoK\a
_diffrn_radiation_wavelength 0.71073
_diffrn_reflns_av_R_equivalents 0.0551
_diffrn_reflns_av_unetI/netI 0.0407
_diffrn_reflns_Laue_measured_fraction_full 1.000
_diffrn_reflns_Laue_measured_fraction_max 1.000
_diffrn_reflns_limit_h_max 15
_diffrn_reflns_limit_h_min -15
_diffrn_reflns_limit_k_max 11
_diffrn_reflns_limit_k_min -11
_diffrn_reflns_limit_l_max 22
_diffrn_reflns_limit_l_min -22
_diffrn_reflns_number 27332
_diffrn_reflns_point_group_measured_fraction_full 1.000
_diffrn_reflns_point_group_measured_fraction_max 1.000
_diffrn_reflns_theta_full 24.999
_diffrn_reflns_theta_max 24.999
_diffrn_reflns_theta_min 2.172
_diffrn_source_current 30.0
_diffrn_source_power 1.2
_diffrn_source_voltage 40.0
_diffrn_standards_number 0
_exptl_absorpt_coefficient_mu 0.103
_exptl_absorpt_correction_type none
_exptl_crystal_colour colourless
_exptl_crystal_colour_primary colourless
_exptl_crystal_density_diffrn 1.323
_exptl_crystal_description block
_exptl_crystal_F_000 960
_exptl_crystal_size_max 0.2
_exptl_crystal_size_mid 0.18
_exptl_crystal_size_min 0.12
_refine_diff_density_max 0.292
_refine_diff_density_min -0.283
_refine_diff_density_rms 0.042
_refine_ls_extinction_method none
_refine_ls_goodness_of_fit_ref 1.028
_refine_ls_hydrogen_treatment mixed
_refine_ls_matrix_type full
_refine_ls_number_parameters 305
_refine_ls_number_reflns 4049
_refine_ls_number_restraints 0
_refine_ls_restrained_S_all 1.028
_refine_ls_R_factor_all 0.0732
_refine_ls_R_factor_gt 0.0480
_refine_ls_shift/su_max 0.000
_refine_ls_shift/su_mean 0.000
_refine_ls_structure_factor_coef Fsqd
_refine_ls_weighting_details 'w=1/[\s^2^(Fo^2^)+(0.0589P)^2^+0.7211P] where P=(Fo^2^+2Fc^2^)/3'
_refine_ls_weighting_scheme calc
_refine_ls_wR_factor_gt 0.1116
_refine_ls_wR_factor_ref 0.1248
_reflns_Friedel_coverage 0.000
_reflns_number_gt 2882
_reflns_number_total 4049
_reflns_threshold_expression 'I > 2\s(I)'
_cod_data_source_file d6ob00513f3.cif
_cod_data_source_block 7af
_cod_database_code 7161189
_shelx_shelxl_version_number 2016/6
_shelx_space_group_comment
;
The symmetry employed for this shelxl refinement is uniquely defined
by the following loop, which should always be used as a source of
symmetry information in preference to the above space-group names.
They are only intended as comments.
;
_shelx_estimated_absorpt_t_max 0.988
_shelx_estimated_absorpt_t_min 0.980
_olex2_refinement_description
;
1.a Secondary CH2 refined with riding coordinates:
 C3(H3A,H3B), C16(H16A,H16B)
1.b Aromatic/amide H refined with riding coordinates:
 C2(H2), C5(H5), C6(H6), C7(H7), C8(H8), C9(H9), C18(H18), C19(H19), C21(H21),
 C22(H22)
1.c Idealised Me refined as rotating group:
 C12(H12A,H12B,H12C), C13(H13A,H13B,H13C), C14(H14A,H14B,H14C)
;
_olex2_submission_special_instructions 'No special instructions were received'

loop_
_space_group_symop_operation_xyz
'x, y, z'
'-x, y+1/2, -z+1/2'
'-x, -y, -z'
'x, -y-1/2, z-1/2'

loop_
_atom_site_label
_atom_site_type_symbol
_atom_site_fract_x
_atom_site_fract_y
_atom_site_fract_z
_atom_site_U_iso_or_equiv
_atom_site_adp_type
_atom_site_occupancy
_atom_site_site_symmetry_order
_atom_site_calc_flag
_atom_site_refinement_flags_posn
_atom_site_refinement_flags_adp
_atom_site_refinement_flags_occupancy
_atom_site_disorder_assembly
_atom_site_disorder_group
F1 F 0.96112(12) 0.89845(19) 0.64104(8) 0.0696(5) Uani 1 1 d . . . . .
F2 F 1.05105(11) 0.76205(19) 0.70714(11) 0.0813(6) Uani 1 1 d . . . . .
F3 F 0.96373(12) 0.92548(18) 0.75352(9) 0.0721(5) Uani 1 1 d . . . . .
O1 O 0.46537(12) 0.59116(15) 0.65327(8) 0.0387(4) Uani 1 1 d . . . . .
O2 O 0.59131(11) 0.56595(15) 0.85022(7) 0.0342(4) Uani 1 1 d . . . . .
N1 N 0.40836(14) 0.3745(2) 0.61733(9) 0.0290(4) Uani 1 1 d . . . . .
N2 N 0.61537(13) 0.46969(17) 0.74038(8) 0.0265(4) Uani 1 1 d . . . . .
N3 N 0.42180(14) 0.41189(19) 0.87992(9) 0.0356(5) Uani 1 1 d . . . . .
N4 N 0.47920(15) 0.37396(19) 0.92993(10) 0.0376(5) Uani 1 1 d . . . . .
N5 N 0.52157(19) 0.3439(2) 0.98069(11) 0.0554(6) Uani 1 1 d . . . . .
C1 C 0.57115(16) 0.3933(2) 0.68052(10) 0.0262(5) Uani 1 1 d . . . . .
C2 C 0.61855(16) 0.2838(2) 0.65140(10) 0.0286(5) Uani 1 1 d . . . . .
H2 H 0.585526 0.241650 0.611144 0.034 Uiso 1 1 calc R U . . .
C3 C 0.71814(16) 0.2189(2) 0.67470(11) 0.0329(5) Uani 1 1 d . . . . .
H3A H 0.707058 0.117952 0.687288 0.039 Uiso 1 1 calc R U . . .
H3B H 0.744176 0.268657 0.717836 0.039 Uiso 1 1 calc R U . . .
C4 C 0.79687(17) 0.2281(2) 0.61688(11) 0.0346(5) Uani 1 1 d . . . . .
C5 C 0.7950(2) 0.1345(3) 0.55976(13) 0.0507(7) Uani 1 1 d . . . . .
H5 H 0.744132 0.062480 0.557126 0.061 Uiso 1 1 calc R U . . .
C6 C 0.8667(2) 0.1452(4) 0.50648(15) 0.0712(9) Uani 1 1 d . . . . .
H6 H 0.864935 0.080530 0.467591 0.085 Uiso 1 1 calc R U . . .
C7 C 0.9408(2) 0.2496(4) 0.50983(16) 0.0722(9) Uani 1 1 d . . . . .
H7 H 0.990333 0.256319 0.473567 0.087 Uiso 1 1 calc R U . . .
C8 C 0.9425(2) 0.3430(3) 0.56525(15) 0.0611(8) Uani 1 1 d . . . . .
H8 H 0.992876 0.415675 0.567255 0.073 Uiso 1 1 calc R U . . .
C9 C 0.87160(18) 0.3326(3) 0.61848(13) 0.0440(6) Uani 1 1 d . . . . .
H9 H 0.873980 0.398235 0.656950 0.053 Uiso 1 1 calc R U . . .
C10 C 0.47589(16) 0.4614(2) 0.64895(10) 0.0276(5) Uani 1 1 d . . . . .
C11 C 0.31399(16) 0.4215(2) 0.57910(11) 0.0321(5) Uani 1 1 d . . . . .
C12 C 0.24301(19) 0.4952(3) 0.63083(14) 0.0532(7) Uani 1 1 d . . . . .
H12A H 0.227142 0.430211 0.669954 0.080 Uiso 1 1 calc R U . . .
H12B H 0.179578 0.522312 0.605772 0.080 Uiso 1 1 calc R U . . .
H12C H 0.276579 0.580362 0.650091 0.080 Uiso 1 1 calc R U . . .
C13 C 0.26336(18) 0.2871(3) 0.54946(12) 0.0434(6) Uani 1 1 d . . . . .
H13A H 0.310389 0.239127 0.517247 0.065 Uiso 1 1 calc R U . . .
H13B H 0.200539 0.312734 0.523235 0.065 Uiso 1 1 calc R U . . .
H13C H 0.246661 0.223324 0.588865 0.065 Uiso 1 1 calc R U . . .
C14 C 0.3421(2) 0.5189(3) 0.51767(12) 0.0475(7) Uani 1 1 d . . . . .
H14A H 0.370868 0.607647 0.536691 0.071 Uiso 1 1 calc R U . . .
H14B H 0.280768 0.540051 0.488836 0.071 Uiso 1 1 calc R U . . .
H14C H 0.392854 0.471831 0.487947 0.071 Uiso 1 1 calc R U . . .
C15 C 0.56218(16) 0.4866(2) 0.80221(10) 0.0269(5) Uani 1 1 d . . . . .
C16 C 0.46693(16) 0.3971(2) 0.80917(11) 0.0309(5) Uani 1 1 d . . . . .
H16A H 0.416074 0.426284 0.772276 0.037 Uiso 1 1 calc R U . . .
H16B H 0.484232 0.296134 0.800831 0.037 Uiso 1 1 calc R U . . .
C17 C 0.70467(15) 0.5563(2) 0.72932(10) 0.0269(5) Uani 1 1 d . . . . .
C18 C 0.71234(16) 0.6361(2) 0.66775(11) 0.0306(5) Uani 1 1 d . . . . .
H18 H 0.659852 0.631339 0.632165 0.037 Uiso 1 1 calc R U . . .
C19 C 0.79624(17) 0.7229(2) 0.65788(11) 0.0345(5) Uani 1 1 d . . . . .
H19 H 0.801193 0.778120 0.615690 0.041 Uiso 1 1 calc R U . . .
C20 C 0.87317(16) 0.7292(2) 0.70962(11) 0.0325(5) Uani 1 1 d . . . . .
C21 C 0.86647(17) 0.6458(2) 0.77059(11) 0.0336(5) Uani 1 1 d . . . . .
H21 H 0.919778 0.648721 0.805630 0.040 Uiso 1 1 calc R U . . .
C22 C 0.78323(16) 0.5593(2) 0.78047(11) 0.0313(5) Uani 1 1 d . . . . .
H22 H 0.779274 0.501736 0.821952 0.038 Uiso 1 1 calc R U . . .
C23 C 0.96131(19) 0.8271(3) 0.70162(13) 0.0439(6) Uani 1 1 d . . . . .
H1 H 0.4190(17) 0.283(3) 0.6228(12) 0.037(7) Uiso 1 1 d . . . . .

loop_
_atom_site_aniso_label
_atom_site_aniso_U_11
_atom_site_aniso_U_22
_atom_site_aniso_U_33
_atom_site_aniso_U_23
_atom_site_aniso_U_13
_atom_site_aniso_U_12
F1 0.0658(11) 0.0840(12) 0.0587(10) 0.0160(9) -0.0027(8) -0.0364(9)
F2 0.0304(9) 0.0784(12) 0.1354(16) 0.0053(11) 0.0075(9) -0.0066(8)
F3 0.0698(11) 0.0742(11) 0.0728(11) -0.0258(9) 0.0124(9) -0.0378(9)
O1 0.0392(9) 0.0272(9) 0.0493(9) -0.0017(7) -0.0116(7) 0.0012(7)
O2 0.0399(9) 0.0313(8) 0.0315(8) -0.0070(7) -0.0002(7) -0.0033(7)
N1 0.0299(10) 0.0272(10) 0.0297(9) 0.0025(8) -0.0061(8) -0.0018(8)
N2 0.0260(10) 0.0274(9) 0.0260(9) -0.0012(7) -0.0034(7) -0.0019(8)
N3 0.0377(11) 0.0388(11) 0.0303(10) -0.0002(8) 0.0029(9) -0.0002(9)
N4 0.0492(13) 0.0307(10) 0.0330(11) -0.0023(9) 0.0087(10) 0.0022(9)
N5 0.0840(18) 0.0527(14) 0.0295(11) 0.0001(10) -0.0014(11) 0.0202(13)
C1 0.0287(11) 0.0251(11) 0.0248(10) -0.0010(8) -0.0014(9) -0.0062(9)
C2 0.0304(12) 0.0282(11) 0.0273(11) -0.0006(9) -0.0009(9) -0.0029(9)
C3 0.0335(13) 0.0315(12) 0.0334(12) -0.0002(9) -0.0034(10) 0.0028(10)
C4 0.0284(12) 0.0390(13) 0.0363(12) -0.0009(10) -0.0033(10) 0.0084(11)
C5 0.0480(16) 0.0530(17) 0.0513(15) -0.0138(13) 0.0056(13) 0.0007(13)
C6 0.068(2) 0.094(2) 0.0517(17) -0.0259(16) 0.0125(15) 0.0056(19)
C7 0.0452(18) 0.115(3) 0.0570(18) -0.0069(18) 0.0169(14) -0.0003(18)
C8 0.0373(16) 0.085(2) 0.0608(18) -0.0005(16) 0.0065(14) -0.0094(15)
C9 0.0322(14) 0.0531(15) 0.0466(14) -0.0048(12) -0.0012(11) 0.0019(12)
C10 0.0294(12) 0.0297(12) 0.0238(10) 0.0011(9) 0.0003(9) -0.0025(10)
C11 0.0277(12) 0.0376(13) 0.0309(11) 0.0037(9) -0.0066(9) -0.0021(10)
C12 0.0361(15) 0.0623(18) 0.0612(17) -0.0077(14) -0.0005(13) 0.0046(13)
C13 0.0376(14) 0.0481(15) 0.0438(14) 0.0054(11) -0.0140(11) -0.0102(12)
C14 0.0474(16) 0.0528(16) 0.0417(14) 0.0167(12) -0.0138(12) -0.0115(13)
C15 0.0310(12) 0.0215(10) 0.0282(11) 0.0009(9) -0.0029(9) 0.0048(9)
C16 0.0356(13) 0.0278(11) 0.0292(11) 0.0010(9) 0.0012(9) -0.0010(10)
C17 0.0254(12) 0.0261(11) 0.0292(11) -0.0058(9) -0.0008(9) 0.0003(9)
C18 0.0292(12) 0.0347(12) 0.0278(11) 0.0001(9) -0.0055(9) -0.0006(10)
C19 0.0332(13) 0.0366(13) 0.0337(12) 0.0025(10) 0.0021(10) -0.0023(11)
C20 0.0276(12) 0.0347(12) 0.0353(12) -0.0065(10) 0.0005(10) -0.0015(10)
C21 0.0281(12) 0.0409(13) 0.0316(12) -0.0074(10) -0.0047(9) 0.0027(10)
C22 0.0308(12) 0.0342(12) 0.0287(11) -0.0008(9) -0.0026(9) 0.0029(10)
C23 0.0357(15) 0.0535(16) 0.0427(14) -0.0040(12) 0.0017(11) -0.0078(12)

loop_
_atom_type_symbol
_atom_type_description
_atom_type_scat_dispersion_real
_atom_type_scat_dispersion_imag
_atom_type_scat_source
C C 0.0033 0.0016 'International Tables Vol C Tables 4.2.6.8 and 6.1.1.4'
H H 0.0000 0.0000 'International Tables Vol C Tables 4.2.6.8 and 6.1.1.4'
F F 0.0171 0.0103 'International Tables Vol C Tables 4.2.6.8 and 6.1.1.4'
N N 0.0061 0.0033 'International Tables Vol C Tables 4.2.6.8 and 6.1.1.4'
O O 0.0106 0.0060 'International Tables Vol C Tables 4.2.6.8 and 6.1.1.4'

loop_
_geom_angle_atom_site_label_1
_geom_angle_atom_site_label_2
_geom_angle_atom_site_label_3
_geom_angle
_geom_angle_site_symmetry_1
_geom_angle_site_symmetry_3
_geom_angle_publ_flag
C10 N1 C11 124.75(19) . . ?
C10 N1 H1 116.5(15) . . ?
C11 N1 H1 118.5(15) . . ?
C15 N2 C1 120.83(17) . . ?
C15 N2 C17 118.69(16) . . ?
C17 N2 C1 118.89(16) . . ?
N4 N3 C16 114.08(18) . . ?
N5 N4 N3 171.4(2) . . ?
N2 C1 C10 114.17(17) . . ?
C2 C1 N2 121.55(18) . . ?
C2 C1 C10 123.76(18) . . ?
C1 C2 H2 116.3 . . ?
C1 C2 C3 127.42(19) . . ?
C3 C2 H2 116.3 . . ?
C2 C3 H3A 109.3 . . ?
C2 C3 H3B 109.3 . . ?
C2 C3 C4 111.55(17) . . ?
H3A C3 H3B 108.0 . . ?
C4 C3 H3A 109.3 . . ?
C4 C3 H3B 109.3 . . ?
C5 C4 C3 121.0(2) . . ?
C9 C4 C3 120.9(2) . . ?
C9 C4 C5 118.0(2) . . ?
C4 C5 H5 119.7 . . ?
C6 C5 C4 120.5(3) . . ?
C6 C5 H5 119.7 . . ?
C5 C6 H6 119.9 . . ?
C7 C6 C5 120.1(3) . . ?
C7 C6 H6 119.9 . . ?
C6 C7 H7 120.1 . . ?
C8 C7 C6 119.8(3) . . ?
C8 C7 H7 120.1 . . ?
C7 C8 H8 119.8 . . ?
C7 C8 C9 120.4(3) . . ?
C9 C8 H8 119.8 . . ?
C4 C9 H9 119.4 . . ?
C8 C9 C4 121.2(2) . . ?
C8 C9 H9 119.4 . . ?
O1 C10 N1 124.2(2) . . ?
O1 C10 C1 119.09(18) . . ?
N1 C10 C1 116.66(18) . . ?
N1 C11 C12 109.81(17) . . ?
N1 C11 C13 106.28(18) . . ?
N1 C11 C14 109.60(18) . . ?
C12 C11 C13 110.11(19) . . ?
C12 C11 C14 111.5(2) . . ?
C14 C11 C13 109.37(18) . . ?
C11 C12 H12A 109.5 . . ?
C11 C12 H12B 109.5 . . ?
C11 C12 H12C 109.5 . . ?
H12A C12 H12B 109.5 . . ?
H12A C12 H12C 109.5 . . ?
H12B C12 H12C 109.5 . . ?
C11 C13 H13A 109.5 . . ?
C11 C13 H13B 109.5 . . ?
C11 C13 H13C 109.5 . . ?
H13A C13 H13B 109.5 . . ?
H13A C13 H13C 109.5 . . ?
H13B C13 H13C 109.5 . . ?
C11 C14 H14A 109.5 . . ?
C11 C14 H14B 109.5 . . ?
C11 C14 H14C 109.5 . . ?
H14A C14 H14B 109.5 . . ?
H14A C14 H14C 109.5 . . ?
H14B C14 H14C 109.5 . . ?
O2 C15 N2 122.42(19) . . ?
O2 C15 C16 121.46(18) . . ?
N2 C15 C16 116.08(17) . . ?
N3 C16 C15 111.75(17) . . ?
N3 C16 H16A 109.3 . . ?
N3 C16 H16B 109.3 . . ?
C15 C16 H16A 109.3 . . ?
C15 C16 H16B 109.3 . . ?
H16A C16 H16B 107.9 . . ?
C18 C17 N2 119.87(18) . . ?
C18 C17 C22 120.07(19) . . ?
C22 C17 N2 120.06(18) . . ?
C17 C18 H18 119.9 . . ?
C19 C18 C17 120.12(19) . . ?
C19 C18 H18 119.9 . . ?
C18 C19 H19 120.0 . . ?
C18 C19 C20 119.9(2) . . ?
C20 C19 H19 120.0 . . ?
C19 C20 C21 119.7(2) . . ?
C19 C20 C23 120.7(2) . . ?
C21 C20 C23 119.56(19) . . ?
C20 C21 H21 119.8 . . ?
C22 C21 C20 120.4(2) . . ?
C22 C21 H21 119.8 . . ?
C17 C22 H22 120.2 . . ?
C21 C22 C17 119.6(2) . . ?
C21 C22 H22 120.2 . . ?
F1 C23 F2 106.9(2) . . ?
F1 C23 F3 105.9(2) . . ?
F1 C23 C20 114.38(19) . . ?
F2 C23 F3 104.6(2) . . ?
F2 C23 C20 113.1(2) . . ?
F3 C23 C20 111.2(2) . . ?

loop_
_geom_bond_atom_site_label_1
_geom_bond_atom_site_label_2
_geom_bond_distance
_geom_bond_site_symmetry_2
_geom_bond_publ_flag
F1 C23 1.320(3) . ?
F2 C23 1.326(3) . ?
F3 C23 1.343(3) . ?
O1 C10 1.232(2) . ?
O2 C15 1.226(2) . ?
N1 C10 1.335(3) . ?
N1 C11 1.484(3) . ?
N1 H1 0.88(2) . ?
N2 C1 1.445(2) . ?
N2 C15 1.372(3) . ?
N2 C17 1.442(3) . ?
N3 N4 1.243(3) . ?
N3 C16 1.469(3) . ?
N4 N5 1.129(3) . ?
C1 C2 1.325(3) . ?
C1 C10 1.512(3) . ?
C2 H2 0.9500 . ?
C2 C3 1.497(3) . ?
C3 H3A 0.9900 . ?
C3 H3B 0.9900 . ?
C3 C4 1.511(3) . ?
C4 C5 1.387(3) . ?
C4 C9 1.386(3) . ?
C5 H5 0.9500 . ?
C5 C6 1.387(4) . ?
C6 H6 0.9500 . ?
C6 C7 1.380(4) . ?
C7 H7 0.9500 . ?
C7 C8 1.361(4) . ?
C8 H8 0.9500 . ?
C8 C9 1.378(4) . ?
C9 H9 0.9500 . ?
C11 C12 1.522(3) . ?
C11 C13 1.527(3) . ?
C11 C14 1.523(3) . ?
C12 H12A 0.9800 . ?
C12 H12B 0.9800 . ?
C12 H12C 0.9800 . ?
C13 H13A 0.9800 . ?
C13 H13B 0.9800 . ?
C13 H13C 0.9800 . ?
C14 H14A 0.9800 . ?
C14 H14B 0.9800 . ?
C14 H14C 0.9800 . ?
C15 C16 1.511(3) . ?
C16 H16A 0.9900 . ?
C16 H16B 0.9900 . ?
C17 C18 1.383(3) . ?
C17 C22 1.394(3) . ?
C18 H18 0.9500 . ?
C18 C19 1.383(3) . ?
C19 H19 0.9500 . ?
C19 C20 1.387(3) . ?
C20 C21 1.391(3) . ?
C20 C23 1.485(3) . ?
C21 H21 0.9500 . ?
C21 C22 1.375(3) . ?
C22 H22 0.9500 . ?

loop_
_geom_torsion_atom_site_label_1
_geom_torsion_atom_site_label_2
_geom_torsion_atom_site_label_3
_geom_torsion_atom_site_label_4
_geom_torsion
_geom_torsion_site_symmetry_1
_geom_torsion_site_symmetry_2
_geom_torsion_site_symmetry_3
_geom_torsion_site_symmetry_4
_geom_torsion_publ_flag
O2 C15 C16 N3 -3.8(3) . . . . ?
N2 C1 C2 C3 2.3(3) . . . . ?
N2 C1 C10 O1 28.7(3) . . . . ?
N2 C1 C10 N1 -151.81(17) . . . . ?
N2 C15 C16 N3 174.04(17) . . . . ?
N2 C17 C18 C19 177.93(19) . . . . ?
N2 C17 C22 C21 -177.81(18) . . . . ?
N4 N3 C16 C15 -60.8(2) . . . . ?
C1 N2 C15 O2 -170.13(18) . . . . ?
C1 N2 C15 C16 12.1(3) . . . . ?
C1 N2 C17 C18 39.5(3) . . . . ?
C1 N2 C17 C22 -140.28(19) . . . . ?
C1 C2 C3 C4 -118.9(2) . . . . ?
C2 C1 C10 O1 -143.2(2) . . . . ?
C2 C1 C10 N1 36.4(3) . . . . ?
C2 C3 C4 C5 -78.5(3) . . . . ?
C2 C3 C4 C9 99.9(2) . . . . ?
C3 C4 C5 C6 179.1(2) . . . . ?
C3 C4 C9 C8 -178.9(2) . . . . ?
C4 C5 C6 C7 -0.1(5) . . . . ?
C5 C4 C9 C8 -0.4(4) . . . . ?
C5 C6 C7 C8 -0.6(5) . . . . ?
C6 C7 C8 C9 0.8(5) . . . . ?
C7 C8 C9 C4 -0.3(4) . . . . ?
C9 C4 C5 C6 0.6(4) . . . . ?
C10 N1 C11 C12 -63.1(3) . . . . ?
C10 N1 C11 C13 177.80(19) . . . . ?
C10 N1 C11 C14 59.7(3) . . . . ?
C10 C1 C2 C3 173.53(19) . . . . ?
C11 N1 C10 O1 3.8(3) . . . . ?
C11 N1 C10 C1 -175.69(18) . . . . ?
C15 N2 C1 C2 -124.8(2) . . . . ?
C15 N2 C1 C10 63.1(2) . . . . ?
C15 N2 C17 C18 -126.2(2) . . . . ?
C15 N2 C17 C22 54.0(3) . . . . ?
C17 N2 C1 C2 69.8(2) . . . . ?
C17 N2 C1 C10 -102.3(2) . . . . ?
C17 N2 C15 O2 -4.7(3) . . . . ?
C17 N2 C15 C16 177.51(17) . . . . ?
C17 C18 C19 C20 0.4(3) . . . . ?
C18 C17 C22 C21 2.4(3) . . . . ?
C18 C19 C20 C21 1.3(3) . . . . ?
C18 C19 C20 C23 -176.9(2) . . . . ?
C19 C20 C21 C22 -1.2(3) . . . . ?
C19 C20 C23 F1 -3.3(3) . . . . ?
C19 C20 C23 F2 -125.9(2) . . . . ?
C19 C20 C23 F3 116.7(2) . . . . ?
C20 C21 C22 C17 -0.6(3) . . . . ?
C21 C20 C23 F1 178.5(2) . . . . ?
C21 C20 C23 F2 55.8(3) . . . . ?
C21 C20 C23 F3 -61.6(3) . . . . ?
C22 C17 C18 C19 -2.3(3) . . . . ?
C23 C20 C21 C22 177.1(2) . . . . ?
